data_2023558
loop_
_publ_author_name
'Alam, Md. Rashed'
'Lane, Robert'
'Khajkini, Mojib Pourashouri'
'Baranets, Sviatoslav'

_publ_section_title
;
 Eu5Ga2As6 and Ba5In2As6--x Sb x : new As-containing members of the
 Sr5Al2Sb6 structure type
;
_journal_coeditor_code YP3254
_journal_issue 10
_journal_name_full 'Acta Crystallographica Section C Structural Chemistry'
_journal_paper_doi 10.1107/S2053229626008302
_journal_volume 82
_journal_year 2026
_chemical_formula_iupac 'Eu5 Ga2 As6'
_chemical_formula_moiety 'Eu5 Ga2 As6'
_chemical_formula_sum 'As6 Eu5 Ga2'
_chemical_formula_weight 1348.76
_chemical_name_systematic
;
Pentaeuropium digallium hexaarsenide
;
_space_group_crystal_system orthorhombic
_space_group_IT_number 62
_space_group_name_Hall '-P 2ac 2n'
_space_group_name_H-M_alt 'P n m a'
_atom_sites_solution_primary dual
_audit_creation_method
;
Olex2 1.5
(compiled 2024.02.16 svn.r378c4104 for OlexSys, GUI svn.r6928)
;
_cell_angle_alpha 90
_cell_angle_beta 90
_cell_angle_gamma 90
_cell_formula_units_Z 4
_cell_length_a 11.2986(3)
_cell_length_b 9.6077(3)
_cell_length_c 12.4312(3)
_cell_measurement_reflns_used 9953
_cell_measurement_temperature 100
_cell_measurement_theta_max 23.623
_cell_measurement_theta_min 2.845
_cell_volume 1349.45(6)
_computing_cell_refinement
;
SAINT (Bruker, 2019)
;
_computing_data_collection
;
APEX5 (Bruker, 2019)
;
_computing_data_reduction
;
SAINT (Bruker, 2019)
;
_computing_molecular_graphics
;
DIAMOND (Putz & Brandenburg, 2006)
;
_computing_publication_material
;
publCIF (Westrip, 2010) and
OLEX2 (Dolomanov <i>et al.</i>,  2009)
;
_computing_structure_refinement
;
SHELXL2018 (Sheldrick, 2015<i>b</i>)
;
_computing_structure_solution
;
SHELXT2018 (Sheldrick, 2015<i>a</i>)
;
_diffrn_ambient_temperature 100
_diffrn_measured_fraction_theta_full 1.000
_diffrn_measured_fraction_theta_max 0.998
_diffrn_measurement_device_type 'Bruker D8 VENTURE DUO with a PHOTON III C14 detector'
_diffrn_measurement_method '\f and \w scans'
_diffrn_radiation_type AgK\a
_diffrn_radiation_wavelength 0.56086
_diffrn_reflns_av_R_equivalents 0.0891
_diffrn_reflns_av_unetI/netI 0.0213
_diffrn_reflns_limit_h_max 16
_diffrn_reflns_limit_h_min -16
_diffrn_reflns_limit_k_max 13
_diffrn_reflns_limit_k_min -13
_diffrn_reflns_limit_l_max 17
_diffrn_reflns_limit_l_min -17
_diffrn_reflns_number 53335
_diffrn_reflns_theta_full 19.665
_diffrn_reflns_theta_max 23.625
_diffrn_reflns_theta_min 1.922
_diffrn_source_current 0.91
_diffrn_source_power 0.0455
_diffrn_source_voltage 50.0
_exptl_absorpt_coefficient_mu 21.863
_exptl_absorpt_correction_T_max 0.2569
_exptl_absorpt_correction_T_min 0.1667
_exptl_absorpt_correction_type multi-scan
_exptl_absorpt_process_details
;
(SADABS; Bruker, 2016)
;
_exptl_crystal_colour 'metallic dark black'
_exptl_crystal_density_diffrn 6.639
_exptl_crystal_description plate
_exptl_crystal_F_000 2300
_exptl_crystal_size_max 0.068
_exptl_crystal_size_mid 0.065
_exptl_crystal_size_min 0.055
_refine_diff_density_max 1.024
_refine_diff_density_min -0.902
_refine_ls_extinction_coef 0.00074(2)
_refine_ls_extinction_expression Fc^*^=kFc[1+0.001xFc^2^\l^3^/sin(2\q)]^-1/4^
_refine_ls_extinction_method
;
SHELXL2018 (Sheldrick, 2015<i>b</i>)
;
_refine_ls_goodness_of_fit_ref 1.075
_refine_ls_hydrogen_treatment undef
_refine_ls_matrix_type full
_refine_ls_number_parameters 71
_refine_ls_number_reflns 2171
_refine_ls_number_restraints 0
_refine_ls_restrained_S_all 1.075
_refine_ls_R_factor_all 0.0182
_refine_ls_R_factor_gt 0.0148
_refine_ls_shift/su_max 0.001
_refine_ls_shift/su_mean 0.000
_refine_ls_structure_factor_coef Fsqd
_refine_ls_weighting_details 'w=1/[\s^2^(Fo^2^)+(0.0028P)^2^+1.9028P] where P=(Fo^2^+2Fc^2^)/3'
_refine_ls_weighting_scheme calc
_refine_ls_wR_factor_gt 0.0283
_refine_ls_wR_factor_ref 0.0290
_reflns_number_gt 1981
_reflns_number_total 2171
_reflns_threshold_expression 'I > 2\s(I)'
_cod_data_source_file yp3254sup1.cif
_cod_data_source_block Eu5Ga2As6
_cod_original_formula_sum 'Eu5 Ga2 As6'
_cod_database_code 2023558
_shelx_space_group_comment
;
The symmetry employed for this shelxl refinement is uniquely defined
by the following loop, which should always be used as a source of
symmetry information in preference to the above space-group names.
They are only intended as comments.
;
_shelx_estimated_absorpt_t_min 0.318
_shelx_estimated_absorpt_t_max 0.379

loop_
_space_group_symop_operation_xyz
'x, y, z'
'-x+1/2, -y, z+1/2'
'-x, y+1/2, -z'
'x+1/2, -y+1/2, -z+1/2'
'-x, -y, -z'
'x-1/2, y, -z-1/2'
'x, -y-1/2, z'
'-x-1/2, y-1/2, z-1/2'

loop_
_atom_site_type_symbol
_atom_site_label
_atom_site_fract_x
_atom_site_fract_y
_atom_site_fract_z
_atom_site_U_iso_or_equiv
_atom_site_adp_type
_atom_site_calc_flag
_atom_site_occupancy
_atom_site_disorder_assembly
_atom_site_disorder_group
Eu Eu1 0.16976(2) 0.52344(2) 0.03321(2) 0.00486(4) Uani d 1 . .
Eu Eu2 0.42196(2) 0.02558(2) 0.23652(2) 0.00415(4) Uani d 1 . .
Eu Eu3 0.33640(2) 0.250000 0.81701(2) 0.00499(5) Uani d 1 . .
Ga Ga1 0.08068(5) 0.250000 0.43632(4) 0.00460(10) Uani d 1 . .
Ga Ga2 0.18954(5) 0.250000 0.19907(4) 0.00437(10) Uani d 1 . .
As As1 0.17472(3) 0.05729(4) 0.32728(3) 0.00387(7) Uani d 1 . .
As As2 0.00096(4) 0.250000 0.08586(4) 0.00415(9) Uani d 1 . .
As As3 0.14369(4) 0.250000 0.62368(4) 0.00456(9) Uani d 1 . .
As As4 0.35275(4) 0.250000 0.06434(4) 0.00421(9) Uani d 1 . .
As As5 0.54429(4) 0.250000 0.61245(4) 0.00317(9) Uani d 1 . .

loop_
_atom_site_aniso_label
_atom_site_aniso_U_11
_atom_site_aniso_U_22
_atom_site_aniso_U_33
_atom_site_aniso_U_12
_atom_site_aniso_U_13
_atom_site_aniso_U_23
Eu1 0.00427(8) 0.00539(8) 0.00491(8) -0.00011(6) -0.00017(6) 0.00047(6)
Eu2 0.00277(8) 0.00517(8) 0.00452(8) 0.00002(6) 0.00012(6) -0.00004(6)
Eu3 0.00697(11) 0.00301(11) 0.00498(11) 0.000 0.00019(9) 0.000
Ga1 0.0046(2) 0.0048(3) 0.0044(2) 0.000 0.00010(19) 0.000
Ga2 0.0043(2) 0.0046(3) 0.0042(2) 0.000 -0.00024(19) 0.000
As1 0.00330(15) 0.00331(16) 0.00501(15) 0.00000(12) -0.00017(12) 0.00036(12)
As2 0.0037(2) 0.0045(2) 0.0043(2) 0.000 -0.00040(17) 0.000
As3 0.0054(2) 0.0043(2) 0.0040(2) 0.000 -0.00033(17) 0.000
As4 0.0036(2) 0.0053(2) 0.0037(2) 0.000 0.00024(17) 0.000
As5 0.0031(2) 0.0032(2) 0.0032(2) 0.000 0.00032(16) 0.000

loop_
_atom_type_symbol
_atom_type_description
_atom_type_scat_dispersion_real
_atom_type_scat_dispersion_imag
_atom_type_scat_source
As As 0.2758 1.3314 'International Tables Vol C Tables 4.2.6.8 and 6.1.1.4'
Eu Eu -0.3977 2.4351 'International Tables Vol C Tables 4.2.6.8 and 6.1.1.4'
Ga Ga 0.3179 1.0589 'International Tables Vol C Tables 4.2.6.8 and 6.1.1.4'

loop_
_geom_angle_atom_site_label_1
_geom_angle_atom_site_label_2
_geom_angle_atom_site_label_3
_geom_angle_site_symmetry_1
_geom_angle_site_symmetry_3
_geom_angle
_geom_angle_publ_flag
Eu1 Eu1 Eu2 5_565 4_455 57.359(5) ?
Eu2 Eu1 Eu1 7_565 5_565 147.648(8) ?
Eu2 Eu1 Eu1 8_665 5_565 62.396(5) ?
Eu2 Eu1 Eu2 7_565 4_455 91.931(4) ?
Eu2 Eu1 Eu2 8_665 4_455 119.755(5) ?
Eu2 Eu1 Eu2 8_665 7_565 146.667(6) ?
Ga2 Eu1 Eu1 . 5_565 95.977(11) ?
Ga2 Eu1 Eu2 . 4_455 61.138(10) ?
Ga2 Eu1 Eu2 . 7_565 56.525(9) ?
Ga2 Eu1 Eu2 . 8_665 127.976(9) ?
Ga2 Eu1 As4 . . 43.568(12) ?
Ga2 Eu1 As5 . 6_556 75.878(11) ?
Ga2 Eu1 As5 . 2_564 111.811(12) ?
As1 Eu1 Eu1 8_665 5_565 112.776(10) ?
As1 Eu1 Eu2 8_665 7_565 97.752(8) ?
As1 Eu1 Eu2 8_665 8_665 50.380(7) ?
As1 Eu1 Eu2 8_665 4_455 170.135(9) ?
As1 Eu1 Ga2 8_665 . 123.320(12) ?
As1 Eu1 As2 8_665 5_565 83.759(12) ?
As1 Eu1 As2 8_665 . 124.669(12) ?
As1 Eu1 As3 8_665 2_564 81.265(12) ?
As1 Eu1 As4 8_665 . 80.203(11) ?
As1 Eu1 As5 8_665 2_564 124.841(11) ?
As1 Eu1 As5 8_665 6_556 83.204(11) ?
As2 Eu1 Eu1 5_565 5_565 53.642(8) ?
As2 Eu1 Eu1 . 5_565 52.521(9) ?
As2 Eu1 Eu2 5_565 4_455 89.397(10) ?
As2 Eu1 Eu2 . 8_665 92.220(10) ?
As2 Eu1 Eu2 . 7_565 101.542(10) ?
As2 Eu1 Eu2 . 4_455 50.734(8) ?
As2 Eu1 Eu2 5_565 7_565 145.024(9) ?
As2 Eu1 Eu2 5_565 8_665 53.121(8) ?
As2 Eu1 Ga2 5_565 . 147.395(14) ?
As2 Eu1 Ga2 . . 45.096(12) ?
As2 Eu1 As2 5_565 . 106.162(7) ?
As2 Eu1 As4 5_565 . 159.384(13) ?
As2 Eu1 As4 . . 73.252(11) ?
As2 Eu1 As5 5_565 6_556 91.527(10) ?
As2 Eu1 As5 5_565 2_564 44.264(12) ?
As2 Eu1 As5 . 2_564 92.347(10) ?
As2 Eu1 As5 . 6_556 43.262(11) ?
As3 Eu1 Eu1 2_564 5_565 141.528(11) ?
As3 Eu1 Eu2 2_564 7_565 50.897(7) ?
As3 Eu1 Eu2 2_564 4_455 106.527(10) ?
As3 Eu1 Eu2 2_564 8_665 120.518(10) ?
As3 Eu1 Ga2 2_564 . 105.707(12) ?
As3 Eu1 As2 2_564 . 147.253(13) ?
As3 Eu1 As2 2_564 5_565 95.397(10) ?
As3 Eu1 As4 2_564 . 94.882(10) ?
As3 Eu1 As5 2_564 2_564 86.092(11) ?
As3 Eu1 As5 2_564 6_556 162.185(13) ?
As4 Eu1 Eu1 . 5_565 122.121(10) ?
As4 Eu1 Eu2 . 4_455 104.702(9) ?
As4 Eu1 Eu2 . 8_665 106.325(10) ?
As4 Eu1 Eu2 . 7_565 51.124(8) ?
As4 Eu1 As5 . 2_564 154.625(12) ?
As4 Eu1 As5 . 6_556 73.843(10) ?
As5 Eu1 Eu1 2_564 5_565 56.127(8) ?
As5 Eu1 Eu1 6_556 5_565 53.945(8) ?
As5 Eu1 Eu2 2_564 8_665 94.766(9) ?
As5 Eu1 Eu2 6_556 8_665 52.766(8) ?
As5 Eu1 Eu2 2_564 4_455 51.320(7) ?
As5 Eu1 Eu2 2_564 7_565 114.577(10) ?
As5 Eu1 Eu2 6_556 4_455 89.905(9) ?
As5 Eu1 Eu2 6_556 7_565 123.414(8) ?
As5 Eu1 As5 2_564 6_556 110.071(7) ?
Eu1 Eu2 Eu1 7_565 4 165.661(8) ?
Eu1 Eu2 Eu1 8_656 7_565 115.625(5) ?
Eu1 Eu2 Eu1 8_656 4 60.246(5) ?
Eu1 Eu2 Eu3 8_656 5_656 110.703(6) ?
Eu1 Eu2 Eu3 7_565 5_656 109.109(6) ?
Eu3 Eu2 Eu1 5_656 4 63.334(5) ?
Ga1 Eu2 Eu1 6_656 4 98.661(10) ?
Ga1 Eu2 Eu1 6_656 8_656 136.558(9) ?
Ga1 Eu2 Eu1 6_656 7_565 92.938(10) ?
Ga1 Eu2 Eu3 6_656 5_656 87.408(8) ?
Ga2 Eu2 Eu1 . 8_656 85.809(10) ?
Ga2 Eu2 Eu1 . 4 134.551(10) ?
Ga2 Eu2 Eu1 . 7_565 54.496(8) ?
Ga2 Eu2 Eu3 . 5_656 161.658(11) ?
Ga2 Eu2 Ga1 . 6_656 85.550(11) ?
As1 Eu2 Eu1 6_656 7_565 123.290(9) ?
As1 Eu2 Eu1 6_656 4 62.311(8) ?
As1 Eu2 Eu1 . 4 112.822(9) ?
As1 Eu2 Eu1 6_656 8_656 121.071(9) ?
As1 Eu2 Eu1 . 7_565 64.708(8) ?
As1 Eu2 Eu1 . 8_656 52.576(8) ?
As1 Eu2 Eu3 . 5_656 141.772(9) ?
As1 Eu2 Eu3 6_656 5_656 49.192(8) ?
As1 Eu2 Ga1 . 6_656 129.306(11) ?
As1 Eu2 Ga1 6_656 6_656 44.699(11) ?
As1 Eu2 Ga2 6_656 . 129.309(12) ?
As1 Eu2 Ga2 . . 44.023(11) ?
As1 Eu2 As1 6_656 . 166.685(14) ?
As1 Eu2 As2 . 6_656 86.142(12) ?
As1 Eu2 As2 6_656 6_656 81.259(12) ?
As1 Eu2 As3 6_656 2_554 101.366(13) ?
As1 Eu2 As3 . 2_554 91.944(12) ?
As1 Eu2 As4 . . 87.426(12) ?
As1 Eu2 As4 6_656 . 89.257(12) ?
As1 Eu2 As5 . 5_656 88.574(12) ?
As1 Eu2 As5 6_656 5_656 97.118(12) ?
As2 Eu2 Eu1 6_656 8_656 54.346(9) ?
As2 Eu2 Eu1 6_656 7_565 137.837(10) ?
As2 Eu2 Eu1 6_656 4 52.950(8) ?
As2 Eu2 Eu3 6_656 5_656 112.474(10) ?
As2 Eu2 Ga1 6_656 6_656 82.376(11) ?
As2 Eu2 Ga2 6_656 . 83.342(11) ?
As2 Eu2 As5 6_656 5_656 96.690(10) ?
As3 Eu2 Eu1 2_554 8_656 111.585(10) ?
As3 Eu2 Eu1 2_554 4 112.915(10) ?
As3 Eu2 Eu1 2_554 7_565 54.342(9) ?
As3 Eu2 Eu3 2_554 5_656 60.224(10) ?
As3 Eu2 Ga1 2_554 6_656 111.660(12) ?
As3 Eu2 Ga2 2_554 . 107.072(12) ?
As3 Eu2 As2 2_554 6_656 162.704(12) ?
As3 Eu2 As4 2_554 . 102.684(11) ?
As3 Eu2 As5 2_554 5_656 66.059(11) ?
As4 Eu2 Eu1 . 7_565 56.629(8) ?
As4 Eu2 Eu1 . 4 137.543(10) ?
As4 Eu2 Eu1 . 8_656 126.376(10) ?
As4 Eu2 Eu3 . 5_656 122.005(10) ?
As4 Eu2 Ga1 . 6_656 44.938(13) ?
As4 Eu2 Ga2 . . 44.309(13) ?
As4 Eu2 As2 . 6_656 94.409(10) ?
As4 Eu2 As5 . 5_656 167.919(12) ?
As5 Eu2 Eu1 5_656 4 54.300(9) ?
As5 Eu2 Eu1 5_656 7_565 111.442(9) ?
As5 Eu2 Eu1 5_656 8_656 58.275(8) ?
As5 Eu2 Eu3 5_656 5_656 57.379(9) ?
As5 Eu2 Ga1 5_656 6_656 141.684(13) ?
As5 Eu2 Ga2 5_656 . 132.585(13) ?
Eu2 Eu3 Eu1 3_656 8_656 103.018(7) ?
Eu2 Eu3 Eu1 5_656 8_656 60.342(4) ?
Eu2 Eu3 Eu1 8_666 8_656 96.916(6) ?
Eu2 Eu3 Eu1 2 8_656 55.713(4) ?
Eu2 Eu3 Eu2 5_656 8_666 155.755(7) ?
Eu2 Eu3 Eu2 5_656 2 91.072(5) ?
Eu2 Eu3 Eu2 3_656 8_666 91.072(5) ?
Eu2 Eu3 Eu2 3_656 2 155.755(7) ?
Eu2 Eu3 Eu2 2 8_666 81.260(7) ?
Eu2 Eu3 Eu2 3_656 5_656 86.591(8) ?
As1 Eu3 Eu1 8_666 8_656 124.060(10) ?
As1 Eu3 Eu1 2 8_656 60.788(8) ?
As1 Eu3 Eu2 2 5_656 49.682(8) ?
As1 Eu3 Eu2 8_666 8_666 47.945(8) ?
As1 Eu3 Eu2 2 8_666 129.058(11) ?
As1 Eu3 Eu2 8_666 3_656 49.682(8) ?
As1 Eu3 Eu2 8_666 2 129.058(11) ?
As1 Eu3 Eu2 2 3_656 136.217(11) ?
As1 Eu3 Eu2 2 2 47.945(8) ?
As1 Eu3 Eu2 8_666 5_656 136.217(11) ?
As1 Eu3 As1 8_666 2 173.057(17) ?
As1 Eu3 As3 8_666 6_657 91.867(9) ?
As1 Eu3 As3 2 6_657 91.867(9) ?
As1 Eu3 As3 8_666 . 90.199(8) ?
As1 Eu3 As3 2 . 90.199(8) ?
As1 Eu3 As4 2 1_556 87.677(8) ?
As1 Eu3 As4 8_666 1_556 87.677(8) ?
As1 Eu3 As5 8_666 6_557 87.012(8) ?
As1 Eu3 As5 2 6_557 87.012(9) ?
As1 Eu3 As5 2 . 93.470(8) ?
As1 Eu3 As5 8_666 . 93.470(8) ?
As3 Eu3 Eu1 . 8_656 50.067(8) ?
As3 Eu3 Eu1 6_657 8_656 101.140(9) ?
As3 Eu3 Eu2 6_657 3_656 49.012(5) ?
As3 Eu3 Eu2 6_657 8_666 138.885(4) ?
As3 Eu3 Eu2 . 3_656 110.307(8) ?
As3 Eu3 Eu2 6_657 5_656 49.012(5) ?
As3 Eu3 Eu2 . 2 48.364(6) ?
As3 Eu3 Eu2 6_657 2 138.885(4) ?
As3 Eu3 Eu2 . 5_656 110.307(8) ?
As3 Eu3 Eu2 . 8_666 48.364(6) ?
As3 Eu3 As3 . 6_657 144.165(12) ?
As3 Eu3 As5 . . 84.904(13) ?
As3 Eu3 As5 . 6_557 62.703(13) ?
As4 Eu3 Eu1 1_556 8_656 148.255(4) ?
As4 Eu3 Eu2 1_556 5_656 97.448(9) ?
As4 Eu3 Eu2 1_556 3_656 97.448(9) ?
As4 Eu3 Eu2 1_556 2 106.780(9) ?
As4 Eu3 Eu2 1_556 8_666 106.780(9) ?
As4 Eu3 As3 1_556 . 141.263(15) ?
As4 Eu3 As3 1_556 6_657 74.572(13) ?
As4 Eu3 As5 1_556 6_557 78.560(13) ?
As4 Eu3 As5 1_556 . 133.833(15) ?
As5 Eu3 Eu1 . 8_656 52.145(7) ?
As5 Eu3 Eu1 6_557 8_656 101.669(9) ?
As5 Eu3 Eu2 . 5_656 52.670(6) ?
As5 Eu3 Eu2 . 3_656 52.670(6) ?
As5 Eu3 Eu2 6_557 5_656 136.692(4) ?
As5 Eu3 Eu2 6_557 8_666 50.900(6) ?
As5 Eu3 Eu2 . 2 107.840(8) ?
As5 Eu3 Eu2 . 8_666 107.840(8) ?
As5 Eu3 Eu2 6_557 3_656 136.692(4) ?
As5 Eu3 Eu2 6_557 2 50.900(6) ?
As5 Eu3 As3 6_557 6_657 153.132(14) ?
As5 Eu3 As3 . 6_657 59.261(12) ?
As5 Eu3 As5 6_557 . 147.607(12) ?
Eu2 Ga1 Eu2 6_556 4_455 75.224(12) ?
As1 Ga1 Eu2 . 6_556 55.972(11) ?
As1 Ga1 Eu2 7_565 6_556 109.521(19) ?
As1 Ga1 Eu2 . 4_455 109.521(19) ?
As1 Ga1 Eu2 7_565 4_455 55.972(11) ?
As1 Ga1 As1 . 7_565 94.14(2) ?
As1 Ga1 As4 . 6_556 114.738(18) ?
As1 Ga1 As4 7_565 6_556 114.738(18) ?
As3 Ga1 Eu2 . 4_455 136.885(12) ?
As3 Ga1 Eu2 . 6_556 136.885(12) ?
As3 Ga1 As1 . 7_565 112.941(19) ?
As3 Ga1 As1 . . 112.941(19) ?
As3 Ga1 As4 . 6_556 107.18(3) ?
As4 Ga1 Eu2 6_556 4_455 59.368(13) ?
As4 Ga1 Eu2 6_556 6_556 59.368(13) ?
Eu1 Ga2 Eu1 7_565 . 103.420(16) ?
Eu1 Ga2 Eu2 7_565 7_565 128.917(17) ?
Eu1 Ga2 Eu2 . . 128.918(17) ?
Eu1 Ga2 Eu2 7_565 . 68.978(7) ?
Eu1 Ga2 Eu2 . 7_565 68.978(7) ?
Eu2 Ga2 Eu2 7_565 . 77.910(13) ?
As1 Ga2 Eu1 7_565 7_565 171.83(2) ?
As1 Ga2 Eu1 . 7_565 78.633(10) ?
As1 Ga2 Eu1 7_565 . 78.632(10) ?
As1 Ga2 Eu1 . . 171.83(2) ?
As1 Ga2 Eu2 7_565 7_565 59.247(12) ?
As1 Ga2 Eu2 . . 59.247(12) ?
As1 Ga2 Eu2 7_565 . 116.07(2) ?
As1 Ga2 Eu2 . 7_565 116.07(2) ?
As1 Ga2 As1 7_565 . 98.25(3) ?
As1 Ga2 As2 7_565 . 107.555(19) ?
As1 Ga2 As2 . . 107.555(19) ?
As1 Ga2 As4 . . 119.225(18) ?
As1 Ga2 As4 7_565 . 119.224(18) ?
As2 Ga2 Eu1 . . 66.720(12) ?
As2 Ga2 Eu1 . 7_565 66.720(12) ?
As2 Ga2 Eu2 . 7_565 135.539(12) ?
As2 Ga2 Eu2 . . 135.539(12) ?
As4 Ga2 Eu1 . . 68.607(12) ?
As4 Ga2 Eu1 . 7_565 68.606(12) ?
As4 Ga2 Eu2 . 7_565 61.606(13) ?
As4 Ga2 Eu2 . . 61.606(13) ?
As4 Ga2 As2 . . 104.31(3) ?
Eu2 As1 Eu1 6_556 8_656 138.339(13) ?
Eu2 As1 Eu1 . 8_656 77.044(10) ?
Eu2 As1 Eu2 6_556 . 140.783(13) ?
Eu3 As1 Eu1 2_554 8_656 87.439(11) ?
Eu3 As1 Eu2 2_554 6_556 81.126(11) ?
Eu3 As1 Eu2 2_554 . 85.565(11) ?
Ga1 As1 Eu1 . 8_656 82.717(16) ?
Ga1 As1 Eu2 . . 131.377(18) ?
Ga1 As1 Eu2 . 6_556 79.328(16) ?
Ga1 As1 Eu3 . 2_554 137.405(17) ?
Ga2 As1 Eu1 . 8_656 125.026(18) ?
Ga2 As1 Eu2 . . 76.730(16) ?
Ga2 As1 Eu2 . 6_556 88.260(17) ?
Ga2 As1 Eu3 . 2_554 136.848(18) ?
Ga2 As1 Ga1 . . 79.862(18) ?
Eu1 As2 Eu1 3_545 . 141.250(16) ?
Eu1 As2 Eu1 3_545 7_565 73.838(7) ?
Eu1 As2 Eu1 5_565 7_565 141.250(16) ?
Eu1 As2 Eu1 5_565 . 73.837(7) ?
Eu1 As2 Eu1 3_545 5_565 83.675(13) ?
Eu1 As2 Eu1 7_565 . 104.982(15) ?
Eu2 As2 Eu1 6_556 7_565 76.316(6) ?
Eu2 As2 Eu1 6_556 . 145.919(17) ?
Eu2 As2 Eu1 4_455 7_565 145.918(17) ?
Eu2 As2 Eu1 6_556 3_545 72.533(7) ?
Eu2 As2 Eu1 4_455 3_545 126.526(16) ?
Eu2 As2 Eu1 6_556 5_565 126.526(16) ?
Eu2 As2 Eu1 4_455 . 76.316(6) ?
Eu2 As2 Eu1 4_455 5_565 72.533(7) ?
Eu2 As2 Eu2 4_455 6_556 84.312(13) ?
Ga2 As2 Eu1 . 3_545 138.002(7) ?
Ga2 As2 Eu1 . 7_565 68.184(11) ?
Ga2 As2 Eu1 . . 68.185(11) ?
Ga2 As2 Eu1 . 5_565 138.002(7) ?
Ga2 As2 Eu2 . 4_455 81.549(15) ?
Ga2 As2 Eu2 . 6_556 81.549(15) ?
As5 As2 Eu1 6_556 . 72.180(12) ?
As5 As2 Eu1 6_556 7_565 72.180(12) ?
As5 As2 Eu1 6_556 5_565 70.747(13) ?
As5 As2 Eu1 6_556 3_545 70.747(13) ?
As5 As2 Eu2 6_556 6_556 136.739(8) ?
As5 As2 Eu2 6_556 4_455 136.739(8) ?
As5 As2 Ga2 6_556 . 112.21(2) ?
Eu1 As3 Eu1 2_565 8_656 84.678(14) ?
Eu1 As3 Eu3 8_656 6_557 135.251(8) ?
Eu1 As3 Eu3 2_565 6_557 135.251(8) ?
Eu1 As3 Eu3 8_656 . 79.632(11) ?
Eu1 As3 Eu3 2_565 . 79.632(11) ?
Eu2 As3 Eu1 2 2_565 153.196(17) ?
Eu2 As3 Eu1 8_666 8_656 153.196(17) ?
Eu2 As3 Eu1 8_666 2_565 74.760(6) ?
Eu2 As3 Eu1 2 8_656 74.760(6) ?
Eu2 As3 Eu2 8_666 2 118.130(17) ?
Eu2 As3 Eu3 8_666 6_557 70.764(10) ?
Eu2 As3 Eu3 8_666 . 79.896(11) ?
Eu2 As3 Eu3 2 . 79.896(10) ?
Eu2 As3 Eu3 2 6_557 70.764(10) ?
Eu3 As3 Eu3 . 6_557 120.186(15) ?
Ga1 As3 Eu1 . 2_565 81.828(15) ?
Ga1 As3 Eu1 . 8_656 81.828(15) ?
Ga1 As3 Eu2 . 8_666 111.367(12) ?
Ga1 As3 Eu2 . 2 111.367(12) ?
Ga1 As3 Eu3 . 6_557 84.992(19) ?
Ga1 As3 Eu3 . . 154.82(2) ?
Eu1 As4 Eu1 7_565 . 102.635(15) ?
Eu2 As4 Eu1 . . 140.185(17) ?
Eu2 As4 Eu1 7_565 . 72.247(6) ?
Eu2 As4 Eu1 . 7_565 72.247(6) ?
Eu2 As4 Eu1 7_565 7_565 140.185(17) ?
Eu2 As4 Eu2 7_565 . 86.833(14) ?
Eu3 As4 Eu1 1_554 . 81.279(10) ?
Eu3 As4 Eu1 1_554 7_565 81.279(10) ?
Eu3 As4 Eu2 1_554 7_565 134.106(9) ?
Eu3 As4 Eu2 1_554 . 134.106(9) ?
Ga1 As4 Eu1 6_656 . 127.877(8) ?
Ga1 As4 Eu1 6_656 7_565 127.877(8) ?
Ga1 As4 Eu2 6_656 . 75.694(14) ?
Ga1 As4 Eu2 6_656 7_565 75.694(14) ?
Ga1 As4 Eu3 6_656 1_554 93.26(2) ?
Ga2 As4 Eu1 . 7_565 67.825(12) ?
Ga2 As4 Eu1 . . 67.826(12) ?
Ga2 As4 Eu2 . . 74.085(14) ?
Ga2 As4 Eu2 . 7_565 74.085(14) ?
Ga2 As4 Eu3 . 1_554 128.81(2) ?
Ga2 As4 Ga1 . 6_656 137.93(3) ?
Eu1 As5 Eu1 8_656 4 69.929(7) ?
Eu1 As5 Eu1 2_565 4 128.342(14) ?
Eu1 As5 Eu1 8_656 6_656 128.342(14) ?
Eu1 As5 Eu1 4 6_656 97.603(13) ?
Eu1 As5 Eu1 2_565 6_656 69.929(7) ?
Eu1 As5 Eu1 8_656 2_565 79.626(12) ?
Eu1 As5 Eu3 8_656 6_657 139.635(7) ?
Eu1 As5 Eu3 8_656 . 74.345(10) ?
Eu1 As5 Eu3 2_565 6_657 139.635(7) ?
Eu1 As5 Eu3 2_565 . 74.345(10) ?
Eu2 As5 Eu1 3_656 2_565 74.380(6) ?
Eu2 As5 Eu1 3_656 6_656 68.959(5) ?
Eu2 As5 Eu1 5_656 2_565 140.193(16) ?
Eu2 As5 Eu1 3_656 8_656 140.193(16) ?
Eu2 As5 Eu1 5_656 6_656 149.333(16) ?
Eu2 As5 Eu1 3_656 4 149.333(16) ?
Eu2 As5 Eu1 5_656 4 68.959(6) ?
Eu2 As5 Eu1 5_656 8_656 74.380(6) ?
Eu2 As5 Eu2 3_656 5_656 108.223(15) ?
Eu2 As5 Eu3 5_656 6_657 74.913(10) ?
Eu2 As5 Eu3 5_656 . 69.951(9) ?
Eu2 As5 Eu3 3_656 . 69.951(9) ?
Eu2 As5 Eu3 3_656 6_657 74.913(10) ?
Eu3 As5 Eu1 . 4 131.032(7) ?
Eu3 As5 Eu1 6_657 6_656 74.973(9) ?
Eu3 As5 Eu1 6_657 4 74.973(9) ?
Eu3 As5 Eu1 . 6_656 131.032(7) ?
Eu3 As5 Eu3 6_657 . 117.849(14) ?
As2 As5 Eu1 6_656 6_656 64.558(11) ?
As2 As5 Eu1 6_656 4 64.558(11) ?
As2 As5 Eu1 6_656 2_565 64.990(12) ?
As2 As5 Eu1 6_656 8_656 64.990(12) ?
As2 As5 Eu2 6_656 5_656 125.888(8) ?
As2 As5 Eu2 6_656 3_656 125.888(8) ?
As2 As5 Eu3 6_656 6_657 116.11(2) ?
As2 As5 Eu3 6_656 . 126.04(2) ?

loop_
_geom_bond_atom_site_label_1
_geom_bond_atom_site_label_2
_geom_bond_site_symmetry_2
_geom_bond_distance
_geom_bond_publ_flag
Eu1 Eu1 5_565 3.9498(4) ?
Eu1 Eu2 8_665 3.8311(3) ?
Eu1 Eu2 7_565 3.8379(3) ?
Eu1 Eu2 4_455 4.0318(3) ?
Eu1 Ga2 . 3.3471(4) ?
Eu1 As1 8_665 3.1220(4) ?
Eu1 As2 . 3.3118(4) ?
Eu1 As2 5_565 3.2634(4) ?
Eu1 As3 2_564 3.2320(4) ?
Eu1 As4 . 3.3654(4) ?
Eu1 As5 6_556 3.4915(4) ?
Eu1 As5 2_564 3.3996(4) ?
Eu2 Eu3 5_656 3.8609(3) ?
Eu2 Ga1 6_656 3.5329(5) ?
Eu2 Ga2 . 3.4295(5) ?
Eu2 As1 . 3.0281(4) ?
Eu2 As1 6_656 2.9795(4) ?
Eu2 As2 6_656 3.2126(4) ?
Eu2 As3 2_554 3.0868(3) ?
Eu2 As4 . 3.1372(4) ?
Eu2 As5 5_656 3.2681(3) ?
Eu3 As1 2 2.9577(4) ?
Eu3 As1 8_666 2.9577(4) ?
Eu3 As3 . 3.2430(6) ?
Eu3 As3 6_657 3.5494(6) ?
Eu3 As4 1_556 3.0802(6) ?
Eu3 As5 . 3.4617(5) ?
Eu3 As5 6_557 3.4150(6) ?
Ga1 As1 . 2.5287(5) ?
Ga1 As1 7_565 2.5287(5) ?
Ga1 As3 . 2.4355(7) ?
Ga1 As4 6_556 2.5752(7) ?
Ga2 As1 . 2.4487(5) ?
Ga2 As1 7_565 2.4487(5) ?
Ga2 As2 . 2.5536(7) ?
Ga2 As4 . 2.4911(7) ?
As2 As5 6_556 2.5134(7) ?

_cod_database_fobs_code 2023558
